data_4030005
loop_
_publ_author_name
'Liu, Changhui'
'Gu, Yanlong'

_publ_section_title
;
 Synthesis of Densely Substituted 1,3-Butadienes through Acid-Catalyzed
 Alkenylations of \a-Oxoketene Dithioacetals with Aldehydes.
;
_journal_issue 20
_journal_name_full 'The Journal of organic chemistry'
_journal_page_first 9619
_journal_page_last 9627
_journal_paper_doi 10.1021/jo5017234
_journal_volume 79
_journal_year 2014
_chemical_formula_sum 'C25 H18 O S2'
_chemical_formula_weight 398.51
_chemical_name_systematic
; 
 ? 
;
_space_group_IT_number 19
_symmetry_cell_setting orthorhombic
_symmetry_space_group_name_Hall 'P 2ac 2ab'
_symmetry_space_group_name_H-M 'P 21 21 21'
_atom_sites_solution_hydrogens geom
_atom_sites_solution_primary direct
_atom_sites_solution_secondary difmap
_audit_creation_method SHELXL-97
_cell_angle_alpha 90.00
_cell_angle_beta 90.00
_cell_angle_gamma 90.00
_cell_formula_units_Z 4
_cell_length_a 9.580(4)
_cell_length_b 10.490(4)
_cell_length_c 20.176(7)
_cell_measurement_temperature 296(2)
_cell_volume 2027.6(13)
_computing_cell_refinement 'Bruker SMART'
_computing_data_collection 'Bruker SMART APEX II'
_computing_data_reduction 'Bruker SMART'
_computing_structure_refinement 'SHELXL-97 (Sheldrick, 2008)'
_computing_structure_solution 'SHELXS-97 (Sheldrick, 2008)'
_diffrn_ambient_temperature 296(2)
_diffrn_measured_fraction_theta_full 1.000
_diffrn_measured_fraction_theta_max 1.000
_diffrn_measurement_device_type 'Bruker APEX II area detector'
_diffrn_radiation_monochromator graphite
_diffrn_radiation_source 'fine-focus sealed tube'
_diffrn_radiation_type MoK\a
_diffrn_radiation_wavelength 0.71073
_diffrn_reflns_av_R_equivalents 0.0554
_diffrn_reflns_av_sigmaI/netI 0.0546
_diffrn_reflns_limit_h_max 11
_diffrn_reflns_limit_h_min -9
_diffrn_reflns_limit_k_max 12
_diffrn_reflns_limit_k_min -12
_diffrn_reflns_limit_l_max 23
_diffrn_reflns_limit_l_min -23
_diffrn_reflns_number 12976
_diffrn_reflns_theta_full 25.00
_diffrn_reflns_theta_max 25.00
_diffrn_reflns_theta_min 2.02
_exptl_absorpt_coefficient_mu 0.275
_exptl_absorpt_correction_T_max 0.9470
_exptl_absorpt_correction_T_min 0.9319
_exptl_absorpt_correction_type multi-scan
_exptl_absorpt_process_details SADABS
_exptl_crystal_colour yellow
_exptl_crystal_density_diffrn 1.306
_exptl_crystal_density_method 'not measured'
_exptl_crystal_description block
_exptl_crystal_F_000 832
_exptl_crystal_size_max 0.26
_exptl_crystal_size_mid 0.24
_exptl_crystal_size_min 0.20
_refine_diff_density_max 0.251
_refine_diff_density_min -0.230
_refine_diff_density_rms 0.046
_refine_ls_abs_structure_details 'Flack H D (1983), Acta Cryst. A39, 876-881'
_refine_ls_abs_structure_Flack -0.05(11)
_refine_ls_extinction_method none
_refine_ls_goodness_of_fit_ref 1.004
_refine_ls_hydrogen_treatment mixed
_refine_ls_matrix_type full
_refine_ls_number_parameters 253
_refine_ls_number_reflns 3573
_refine_ls_number_restraints 0
_refine_ls_restrained_S_all 1.004
_refine_ls_R_factor_all 0.0653
_refine_ls_R_factor_gt 0.0476
_refine_ls_shift/su_max 0.000
_refine_ls_shift/su_mean 0.000
_refine_ls_structure_factor_coef Fsqd
_refine_ls_weighting_details 'calc w=1/[\s^2^(Fo^2^)+(0.1000P)^2^+0.0921P] where P=(Fo^2^+2Fc^2^)/3'
_refine_ls_weighting_scheme calc
_refine_ls_wR_factor_gt 0.1377
_refine_ls_wR_factor_ref 0.1555
_reflns_number_gt 2794
_reflns_number_total 3573
_reflns_threshold_expression >2sigma(I)
_cod_data_source_file jo5017234_si_002.cif
_cod_data_source_block 1
_cod_depositor_comments
;
The following automatic conversions were performed:

'_symmetry_cell_setting' value 'Orthorhombic' changed to
'orthorhombic' according to
/home/saulius/struct/COD-crude-data--automatic-downloads/rss-feeds/ACS/lib/dictionaries/cif_core.dic
dictionary named 'cif_core.dic' version 2.4.2 from
2011-04-26.

'_exptl_absorpt_correction_type' value 'Multi-scan'
changed to 'multi-scan' according to
/home/saulius/struct/COD-crude-data--automatic-downloads/rss-feeds/ACS/lib/dictionaries/cif_core.dic
dictionary named 'cif_core.dic' version 2.4.2 from 2011-04-26.

Automatic conversion script
Id: cif_fix_values 2827 2014-09-09 07:05:25Z andrius 

 Adding full bibliography for 4030005.cif.
;
_cod_original_cell_volume 2027.5(13)
_cod_original_sg_symbol_H-M P2(1)2(1)2(1)
_cod_database_code 4030005

loop_
_symmetry_equiv_pos_as_xyz
'x, y, z'
'-x+1/2, -y, z+1/2'
'-x, y+1/2, -z+1/2'
'x+1/2, -y+1/2, -z'

loop_
_atom_site_label
_atom_site_type_symbol
_atom_site_fract_x
_atom_site_fract_y
_atom_site_fract_z
_atom_site_U_iso_or_equiv
_atom_site_adp_type
_atom_site_occupancy
_atom_site_symmetry_multiplicity
_atom_site_calc_flag
_atom_site_refinement_flags
S1 S 0.90734(12) 0.86499(9) 0.82823(4) 0.0665(3) Uani 1 1 d .
S2 S 0.97775(13) 0.62352(10) 0.76468(5) 0.0729(3) Uani 1 1 d .
O1 O 0.6984(3) 0.9664(2) 0.75544(15) 0.0769(9) Uani 1 1 d .
C1 C 0.6967(4) 0.6381(3) 0.62155(15) 0.0461(8) Uani 1 1 d .
C2 C 0.8209(5) 0.8332(3) 0.58141(19) 0.0625(10) Uani 1 1 d .
H2 H 0.8897 0.8202 0.6132 0.075 Uiso 1 1 calc R
C3 C 0.7072(4) 0.7505(3) 0.57700(15) 0.0472(8) Uani 1 1 d .
C4 C 0.6085(5) 0.7733(3) 0.52970(17) 0.0610(10) Uani 1 1 d .
H4 H 0.5327 0.7183 0.5261 0.073 Uiso 1 1 calc R
C5 C 0.6179(6) 0.8758(4) 0.4871(2) 0.0784(13) Uani 1 1 d .
H5 H 0.5480 0.8899 0.4559 0.094 Uiso 1 1 calc R
C6 C 0.7291(7) 0.9565(4) 0.4904(2) 0.0823(15) Uani 1 1 d .
H6 H 0.7364 1.0247 0.4612 0.099 Uiso 1 1 calc R
C7 C 0.8300(6) 0.9362(4) 0.5373(2) 0.0799(15) Uani 1 1 d .
H7 H 0.9057 0.9916 0.5400 0.096 Uiso 1 1 calc R
C8 C 0.6510(4) 0.5140(3) 0.59195(14) 0.0461(8) Uani 1 1 d .
C9 C 0.7082(4) 0.4691(3) 0.53326(16) 0.0526(9) Uani 1 1 d .
H9 H 0.7710 0.5190 0.5096 0.063 Uiso 1 1 calc R
C10 C 0.6714(5) 0.3496(3) 0.51010(19) 0.0635(10) Uani 1 1 d .
H10 H 0.7117 0.3188 0.4713 0.076 Uiso 1 1 calc R
C11 C 0.5765(6) 0.2763(3) 0.5435(2) 0.0695(12) Uani 1 1 d .
H11 H 0.5535 0.1957 0.5277 0.083 Uiso 1 1 calc R
C12 C 0.5158(6) 0.3210(3) 0.5999(2) 0.0724(12) Uani 1 1 d .
H12 H 0.4501 0.2718 0.6222 0.087 Uiso 1 1 calc R
C13 C 0.5527(5) 0.4411(3) 0.62396(18) 0.0600(10) Uani 1 1 d .
H13 H 0.5102 0.4721 0.6621 0.072 Uiso 1 1 calc R
C14 C 0.7209(4) 0.6420(3) 0.68733(16) 0.0529(9) Uani 1 1 d .
H14 H 0.7197 0.5639 0.7091 0.064 Uiso 1 1 calc R
C15 C 0.7491(4) 0.7538(3) 0.72910(15) 0.0502(8) Uani 1 1 d .
C16 C 0.6578(4) 0.8667(3) 0.72886(16) 0.0532(8) Uani 1 1 d .
C17 C 0.5201(4) 0.8644(3) 0.69720(14) 0.0505(8) Uani 1 1 d .
C18 C 0.4308(5) 0.7594(3) 0.70034(17) 0.0594(9) Uani 1 1 d .
H18 H 0.4600 0.6856 0.7218 0.071 Uiso 1 1 calc R
C19 C 0.3007(5) 0.7639(4) 0.6722(2) 0.0754(12) Uani 1 1 d .
H19 H 0.2428 0.6928 0.6740 0.091 Uiso 1 1 calc R
C20 C 0.2554(5) 0.8739(5) 0.6409(2) 0.0834(12) Uani 1 1 d .
H20 H 0.1675 0.8767 0.6214 0.100 Uiso 1 1 calc R
C21 C 0.3420(6) 0.9798(4) 0.6388(2) 0.0775(12) Uani 1 1 d .
H21 H 0.3113 1.0544 0.6187 0.093 Uiso 1 1 calc R
C22 C 0.4712(5) 0.9748(3) 0.66609(18) 0.0617(10) Uani 1 1 d .
H22 H 0.5284 1.0463 0.6640 0.074 Uiso 1 1 calc R
C23 C 0.8623(4) 0.7501(3) 0.76975(15) 0.0491(8) Uani 1 1 d .
C24 C 1.0529(7) 0.7816(6) 0.8611(4) 0.127(2) Uani 1 1 d .
H24 H 1.0964 0.8067 0.9002 0.153 Uiso 1 1 calc R
C25 C 1.0972(9) 0.6785(8) 0.8256(3) 0.145(3) Uani 1 1 d .
H25 H 1.1834 0.6401 0.8327 0.174 Uiso 1 1 calc R

loop_
_atom_site_aniso_label
_atom_site_aniso_U_11
_atom_site_aniso_U_22
_atom_site_aniso_U_33
_atom_site_aniso_U_23
_atom_site_aniso_U_13
_atom_site_aniso_U_12
S1 0.0812(8) 0.0607(5) 0.0577(5) -0.0124(4) -0.0047(5) -0.0119(5)
S2 0.0755(7) 0.0604(6) 0.0828(7) -0.0035(5) 0.0066(5) 0.0108(5)
O1 0.089(2) 0.0472(14) 0.094(2) -0.0253(14) -0.0134(16) 0.0010(14)
C1 0.058(2) 0.0336(14) 0.0467(16) -0.0058(14) 0.0033(14) 0.0017(16)
C2 0.069(3) 0.055(2) 0.063(2) -0.0084(17) 0.0112(19) -0.0109(19)
C3 0.060(2) 0.0352(15) 0.0467(16) -0.0071(14) 0.0103(15) 0.0009(16)
C4 0.078(3) 0.0446(18) 0.060(2) 0.0000(16) -0.0011(19) 0.0035(19)
C5 0.111(4) 0.057(2) 0.067(2) 0.0100(19) 0.004(2) 0.010(3)
C6 0.125(5) 0.053(2) 0.069(2) 0.012(2) 0.022(3) 0.016(3)
C7 0.100(4) 0.053(2) 0.087(3) -0.008(2) 0.038(3) -0.024(2)
C8 0.062(2) 0.0339(15) 0.0422(16) -0.0025(13) -0.0049(15) 0.0022(15)
C9 0.061(3) 0.0462(17) 0.0506(18) -0.0068(15) -0.0007(16) 0.0005(17)
C10 0.085(3) 0.0481(19) 0.0578(19) -0.0173(16) -0.0033(19) 0.008(2)
C11 0.099(4) 0.0354(16) 0.074(2) -0.0105(17) -0.004(2) -0.004(2)
C12 0.101(4) 0.0422(18) 0.074(2) -0.0003(17) 0.007(2) -0.017(2)
C13 0.083(3) 0.0417(17) 0.0558(18) -0.0046(16) 0.0097(19) -0.0074(18)
C14 0.076(3) 0.0333(15) 0.0493(18) -0.0015(14) -0.0004(16) 0.0046(17)
C15 0.069(2) 0.0375(15) 0.0442(16) -0.0052(14) 0.0047(16) -0.0022(16)
C16 0.073(2) 0.0384(16) 0.0477(17) -0.0086(15) 0.0052(17) 0.0015(17)
C17 0.069(2) 0.0400(15) 0.0425(15) -0.0047(14) 0.0093(16) 0.0031(17)
C18 0.068(3) 0.0482(18) 0.062(2) 0.0031(17) 0.0097(18) -0.0040(19)
C19 0.069(3) 0.069(3) 0.089(3) -0.001(2) 0.007(2) -0.009(2)
C20 0.070(3) 0.090(3) 0.090(3) -0.008(3) -0.009(2) 0.009(3)
C21 0.093(4) 0.055(2) 0.084(3) 0.003(2) -0.015(3) 0.013(2)
C22 0.080(3) 0.0446(18) 0.060(2) -0.0041(16) 0.0017(19) -0.0019(19)
C23 0.063(2) 0.0410(16) 0.0436(15) -0.0019(14) 0.0097(15) -0.0052(15)
C24 0.097(5) 0.118(5) 0.168(6) -0.042(4) -0.064(4) 0.001(4)
C25 0.164(7) 0.183(6) 0.087(3) -0.042(4) -0.054(4) 0.094(6)

loop_
_atom_type_symbol
_atom_type_description
_atom_type_scat_dispersion_real
_atom_type_scat_dispersion_imag
_atom_type_scat_source
C C 0.0033 0.0016 'International Tables Vol C Tables 4.2.6.8 and 6.1.1.4'
H H 0.0000 0.0000 'International Tables Vol C Tables 4.2.6.8 and 6.1.1.4'
O O 0.0106 0.0060 'International Tables Vol C Tables 4.2.6.8 and 6.1.1.4'
S S 0.1246 0.1234 'International Tables Vol C Tables 4.2.6.8 and 6.1.1.4'

loop_
_geom_angle_atom_site_label_1
_geom_angle_atom_site_label_2
_geom_angle_atom_site_label_3
_geom_angle
C23 S1 C24 96.1(2)
C23 S2 C25 97.0(2)
C14 C1 C3 124.0(3)
C14 C1 C8 118.0(3)
C3 C1 C8 117.9(3)
C3 C2 C7 119.2(4)
C3 C2 H2 120.4
C7 C2 H2 120.4
C4 C3 C2 118.4(3)
C4 C3 C1 121.0(3)
C2 C3 C1 120.5(3)
C3 C4 C5 121.8(4)
C3 C4 H4 119.1
C5 C4 H4 119.1
C6 C5 C4 120.2(5)
C6 C5 H5 119.9
C4 C5 H5 119.9
C5 C6 C7 119.4(4)
C5 C6 H6 120.3
C7 C6 H6 120.3
C6 C7 C2 120.9(4)
C6 C7 H7 119.6
C2 C7 H7 119.6
C13 C8 C9 118.8(3)
C13 C8 C1 119.8(3)
C9 C8 C1 121.4(3)
C10 C9 C8 119.7(4)
C10 C9 H9 120.1
C8 C9 H9 120.1
C11 C10 C9 120.8(4)
C11 C10 H10 119.6
C9 C10 H10 119.6
C12 C11 C10 120.1(3)
C12 C11 H11 119.9
C10 C11 H11 119.9
C11 C12 C13 119.6(4)
C11 C12 H12 120.2
C13 C12 H12 120.2
C8 C13 C12 120.8(4)
C8 C13 H13 119.6
C12 C13 H13 119.6
C1 C14 C15 128.4(3)
C1 C14 H14 115.8
C15 C14 H14 115.8
C23 C15 C14 118.0(3)
C23 C15 C16 119.9(3)
C14 C15 C16 122.1(3)
O1 C16 C17 119.0(3)
O1 C16 C15 119.4(3)
C17 C16 C15 121.5(3)
C18 C17 C22 117.9(4)
C18 C17 C16 123.0(3)
C22 C17 C16 118.9(3)
C19 C18 C17 120.8(4)
C19 C18 H18 119.6
C17 C18 H18 119.6
C18 C19 C20 120.2(4)
C18 C19 H19 119.9
C20 C19 H19 119.9
C19 C20 C21 119.5(5)
C19 C20 H20 120.2
C21 C20 H20 120.2
C22 C21 C20 120.2(4)
C22 C21 H21 119.9
C20 C21 H21 119.9
C21 C22 C17 121.3(4)
C21 C22 H22 119.3
C17 C22 H22 119.3
C15 C23 S2 119.7(2)
C15 C23 S1 125.9(3)
S2 C23 S1 114.4(2)
C25 C24 S1 116.0(5)
C25 C24 H24 122.0
S1 C24 H24 122.0
C24 C25 S2 114.8(5)
C24 C25 H25 122.6
S2 C25 H25 122.6

loop_
_geom_bond_atom_site_label_1
_geom_bond_atom_site_label_2
_geom_bond_distance
S1 C23 1.741(3)
S1 C24 1.774(6)
S2 C23 1.731(4)
S2 C25 1.775(7)
O1 C16 1.238(4)
C1 C14 1.348(4)
C1 C3 1.486(4)
C1 C8 1.497(4)
C2 C3 1.395(5)
C2 C7 1.403(6)
C2 H2 0.9300
C3 C4 1.365(6)
C4 C5 1.380(5)
C4 H4 0.9300
C5 C6 1.363(7)
C5 H5 0.9300
C6 C7 1.369(7)
C6 H6 0.9300
C7 H7 0.9300
C8 C13 1.375(5)
C8 C9 1.388(5)
C9 C10 1.383(5)
C9 H9 0.9300
C10 C11 1.369(6)
C10 H10 0.9300
C11 C12 1.360(6)
C11 H11 0.9300
C12 C13 1.396(5)
C12 H12 0.9300
C13 H13 0.9300
C14 C15 1.469(4)
C14 H14 0.9300
C15 C23 1.361(5)
C15 C16 1.472(5)
C16 C17 1.466(5)
C17 C18 1.396(5)
C17 C22 1.399(5)
C18 C19 1.371(7)
C18 H18 0.9300
C19 C20 1.385(6)
C19 H19 0.9300
C20 C21 1.387(7)
C20 H20 0.9300
C21 C22 1.355(6)
C21 H21 0.9300
C22 H22 0.9300
C24 C25 1.366(8)
C24 H24 0.9300
C25 H25 0.9300
